data_2023419
loop_
_publ_author_name
'Kawasaki, Tadashi'
'Hori, Akiko'

_publ_section_title
;
 Polymorphism and Hirshfeld surface analysis of
 tetra-oxa[2]perfluoro-arene[2]triazine.
;
_journal_coeditor_code TX2095
_journal_issue 'Pt 4'
_journal_name_full 'Acta crystallographica. Section E, Crystallographic communications'
_journal_page_first 289
_journal_page_last 295
_journal_paper_doi 10.1107/S205698902500194X
_journal_volume 81
_journal_year 2025
_chemical_formula_moiety 'C20 H6 F8 N6 O6'
_chemical_formula_sum 'C20 H6 F8 N6 O6'
_chemical_formula_weight 578.31
_space_group_crystal_system triclinic
_space_group_IT_number 2
_space_group_name_Hall '-P 1'
_space_group_name_H-M_alt 'P -1'
_atom_sites_solution_hydrogens geom
_cell_angle_alpha 104.420(4)
_cell_angle_beta 91.293(5)
_cell_angle_gamma 99.274(4)
_cell_formula_units_Z 2
_cell_length_a 7.1729(10)
_cell_length_b 9.7282(12)
_cell_length_c 16.307(2)
_cell_measurement_reflns_used 3736
_cell_measurement_temperature 100
_cell_measurement_theta_max 25.3103
_cell_measurement_theta_min 2.1944
_cell_volume 1085.3(2)
_computing_cell_refinement
;
SAINT V8.40B (Bruker, 2019)
;
_computing_data_collection
;
APEX5 (Bruker, 2019)
;
_computing_data_reduction
;
SAINT V8.40B (Bruker, 2019)
;
_computing_molecular_graphics
;
<i>ShelXle</i> (H\"ubschle et al., 2015) and Mercury (Macrae <i>et
al.</i>,  2020)
;
_computing_structure_refinement
;
<i>SHELXL2019/1</i> (Sheldrick, 2015b)
;
_computing_structure_solution
;
<i>SHELXT2018/2</i> (Sheldrick, 2015a)
;
_diffrn_ambient_temperature 100
_diffrn_detector_area_resol_mean 7.3910
_diffrn_measured_fraction_theta_full 0.990
_diffrn_measured_fraction_theta_max 0.990
_diffrn_measurement_device_type 'Bruker D8 Goniometer'
_diffrn_measurement_method '\f and \w scans'
_diffrn_radiation_type MoK\a
_diffrn_radiation_wavelength 0.71073
_diffrn_reflns_av_R_equivalents 0.0529
_diffrn_reflns_av_unetI/netI 0.0640
_diffrn_reflns_limit_h_max 7
_diffrn_reflns_limit_h_min -8
_diffrn_reflns_limit_k_max 11
_diffrn_reflns_limit_k_min -11
_diffrn_reflns_limit_l_max 17
_diffrn_reflns_limit_l_min -19
_diffrn_reflns_number 10388
_diffrn_reflns_theta_full 25.025
_diffrn_reflns_theta_max 25.025
_diffrn_reflns_theta_min 2.585
_exptl_absorpt_coefficient_mu 0.177
_exptl_absorpt_correction_T_max 0.98
_exptl_absorpt_correction_T_min 0.74
_exptl_absorpt_correction_type multi-scan
_exptl_absorpt_process_details
;
(SADABS; Krause et al., 2015)
;
_exptl_crystal_colour colourless
_exptl_crystal_density_diffrn 1.770
_exptl_crystal_density_method 'not measured'
_exptl_crystal_description prismatic
_exptl_crystal_F_000 576
_exptl_crystal_size_max 0.253
_exptl_crystal_size_mid 0.194
_exptl_crystal_size_min 0.090
_refine_diff_density_max 0.256
_refine_diff_density_min -0.243
_refine_ls_extinction_coef 0.011(2)
_refine_ls_extinction_expression Fc^*^=kFc[1+0.001xFc^2^\l^3^/sin(2\q)]^-1/4^
_refine_ls_extinction_method
;
<i>SHELXL2019/1</i> (Sheldrick, 2015b)
;
_refine_ls_goodness_of_fit_ref 1.035
_refine_ls_hydrogen_treatment constr
_refine_ls_matrix_type full
_refine_ls_number_parameters 364
_refine_ls_number_reflns 3800
_refine_ls_number_restraints 0
_refine_ls_restrained_S_all 1.035
_refine_ls_R_factor_all 0.0684
_refine_ls_R_factor_gt 0.0472
_refine_ls_shift/su_max 0.000
_refine_ls_shift/su_mean 0.000
_refine_ls_structure_factor_coef Fsqd
_refine_ls_weighting_details 'w=1/[\s^2^(Fo^2^)+(0.0502P)^2^+0.5197P] where P=(Fo^2^+2Fc^2^)/3'
_refine_ls_weighting_scheme calc
_refine_ls_wR_factor_gt 0.1176
_refine_ls_wR_factor_ref 0.1299
_reflns_number_gt 2824
_reflns_number_total 3800
_reflns_threshold_expression 'I > 2\s(I)'
_cod_data_source_file tx2095.cif
_cod_data_source_block II
_cod_depositor_comments 'Adding full bibliography for 2023418--2023419.cif.'
_cod_original_cell_volume 1085.3(3)
_cod_database_code 2023419
_shelx_space_group_comment
;
The symmetry employed for this shelxl refinement is uniquely defined
by the following loop, which should always be used as a source of
symmetry information in preference to the above space-group names.
They are only intended as comments.
;
_shelx_estimated_absorpt_t_min 0.957
_shelx_estimated_absorpt_t_max 0.984

loop_
_space_group_symop_operation_xyz
'x, y, z'
'-x, -y, -z'

loop_
_atom_site_type_symbol
_atom_site_label
_atom_site_fract_x
_atom_site_fract_y
_atom_site_fract_z
_atom_site_U_iso_or_equiv
_atom_site_adp_type
_atom_site_calc_flag
_atom_site_occupancy
_atom_site_disorder_assembly
_atom_site_disorder_group
C C1 -0.0322(4) 0.7241(3) 0.43944(16) 0.0287(6) Uani d 1 . .
C C2 0.1465(4) 0.7223(3) 0.47154(18) 0.0330(6) Uani d 1 . .
C C3 0.2460(4) 0.6168(3) 0.43252(18) 0.0333(6) Uani d 1 . .
C C4 0.1702(4) 0.5124(3) 0.36165(17) 0.0304(6) Uani d 1 . .
C C5 -0.0089(4) 0.5143(3) 0.32978(16) 0.0328(6) Uani d 1 . .
C C6 -0.1094(4) 0.6188(3) 0.36824(17) 0.0321(6) Uani d 1 . .
C C7 0.2848(4) 0.2983(3) 0.35344(16) 0.0300(6) Uani d 1 . .
C C8 0.3974(4) 0.1003(3) 0.34991(16) 0.0274(6) Uani d 1 . .
C C9 0.5368(4) -0.1050(3) 0.34988(18) 0.0373(7) Uani d 1 . .
H H9A 0.579009 -0.063645 0.409822 0.056 Uiso calc 1 . .
H H9B 0.634031 -0.155031 0.320517 0.056 Uiso calc 1 . .
H H9C 0.418553 -0.173587 0.345406 0.056 Uiso calc 1 . .
C C10 0.2161(4) 0.1821(3) 0.45146(16) 0.0258(6) Uani d 1 . .
C C11 0.6456(4) 0.3086(3) 0.06544(16) 0.0311(6) Uani d 1 . .
C C12 0.4606(4) 0.2599(3) 0.07821(18) 0.0374(7) Uani d 1 . .
C C13 0.3495(4) 0.3539(3) 0.12138(18) 0.0364(7) Uani d 1 . .
C C14 0.4226(4) 0.4977(3) 0.15294(16) 0.0305(6) Uani d 1 . .
C C15 0.6086(4) 0.5459(3) 0.14003(17) 0.0316(6) Uani d 1 . .
C C16 0.7179(4) 0.4530(3) 0.09641(17) 0.0315(6) Uani d 1 . .
C C17 0.2471(4) 0.6855(3) 0.16635(17) 0.0307(6) Uani d 1 . .
C C18 0.0764(4) 0.8572(3) 0.17797(18) 0.0345(7) Uani d 1 . .
C C19 -0.1149(5) 1.0382(3) 0.1883(3) 0.0610(10) Uani d 1 . .
H H19A -0.017221 1.101278 0.167413 0.092 Uiso calc 1 . .
H H19B -0.183562 1.096947 0.230976 0.092 Uiso calc 1 . .
H H19C -0.203541 0.980919 0.140994 0.092 Uiso calc 1 . .
C C20 0.2116(4) 0.7792(3) 0.05912(18) 0.0322(6) Uani d 1 . .
F F1 0.2200(2) 0.81948(18) 0.54274(11) 0.0482(5) Uani d 1 . .
F F2 0.4177(2) 0.61428(19) 0.46579(12) 0.0499(5) Uani d 1 . .
F F3 -0.0880(3) 0.41263(19) 0.26064(10) 0.0501(5) Uani d 1 . .
F F4 -0.2852(2) 0.61680(19) 0.33718(10) 0.0475(5) Uani d 1 . .
F F5 0.3847(3) 0.12112(17) 0.04626(13) 0.0623(6) Uani d 1 . .
F F6 0.1679(2) 0.30503(18) 0.13105(13) 0.0541(5) Uani d 1 . .
F F7 0.6813(2) 0.68678(17) 0.16853(11) 0.0461(5) Uani d 1 . .
F F8 0.8964(2) 0.50253(18) 0.08165(11) 0.0465(5) Uani d 1 . .
N N1 0.1923(3) 0.2948(2) 0.42308(13) 0.0265(5) Uani d 1 . .
N N2 0.3882(3) 0.2074(2) 0.31248(14) 0.0321(5) Uani d 1 . .
N N3 0.3139(3) 0.0802(2) 0.41949(13) 0.0280(5) Uani d 1 . .
N N4 0.2903(3) 0.6847(2) 0.08793(13) 0.0283(5) Uani d 1 . .
N N5 0.1441(3) 0.7670(2) 0.21600(14) 0.0344(6) Uani d 1 . .
N N6 0.1023(3) 0.8675(2) 0.09876(16) 0.0383(6) Uani d 1 . .
O O1 0.2731(3) 0.4108(2) 0.31921(12) 0.0364(5) Uani d 1 . .
O O2 0.5057(3) 0.00888(19) 0.31135(12) 0.0347(5) Uani d 1 . .
O O3 0.1319(3) 0.16776(19) 0.52332(11) 0.0324(5) Uani d 1 . .
O O4 0.3142(3) 0.58860(19) 0.20191(11) 0.0342(5) Uani d 1 . .
O O5 -0.0266(3) 0.9427(2) 0.22636(14) 0.0444(5) Uani d 1 . .
O O6 0.2438(3) 0.7868(2) -0.02171(12) 0.0382(5) Uani d 1 . .

loop_
_atom_site_aniso_label
_atom_site_aniso_U_11
_atom_site_aniso_U_22
_atom_site_aniso_U_33
_atom_site_aniso_U_12
_atom_site_aniso_U_13
_atom_site_aniso_U_23
C1 0.0333(16) 0.0314(14) 0.0310(14) 0.0157(11) 0.0154(12) 0.0181(12)
C2 0.0325(16) 0.0320(14) 0.0357(16) 0.0068(11) 0.0065(12) 0.0098(13)
C3 0.0233(15) 0.0412(16) 0.0426(17) 0.0114(12) 0.0075(12) 0.0198(14)
C4 0.0375(17) 0.0327(14) 0.0318(15) 0.0189(12) 0.0168(12) 0.0189(12)
C5 0.0440(18) 0.0348(15) 0.0230(14) 0.0154(12) 0.0061(12) 0.0080(12)
C6 0.0294(16) 0.0426(16) 0.0313(15) 0.0162(12) 0.0041(12) 0.0156(13)
C7 0.0310(16) 0.0351(15) 0.0296(14) 0.0147(12) 0.0053(12) 0.0131(12)
C8 0.0257(15) 0.0291(14) 0.0273(14) 0.0111(11) -0.0001(11) 0.0035(11)
C9 0.0459(19) 0.0319(15) 0.0392(16) 0.0210(13) 0.0081(14) 0.0089(13)
C10 0.0238(14) 0.0305(14) 0.0254(13) 0.0080(10) 0.0030(11) 0.0094(11)
C11 0.0361(17) 0.0369(15) 0.0253(14) 0.0139(12) 0.0089(12) 0.0117(12)
C12 0.0448(19) 0.0270(14) 0.0401(16) 0.0047(12) 0.0131(14) 0.0082(13)
C13 0.0297(16) 0.0408(16) 0.0406(16) 0.0026(12) 0.0152(13) 0.0149(13)
C14 0.0335(16) 0.0378(15) 0.0240(13) 0.0108(12) 0.0083(12) 0.0114(12)
C15 0.0325(16) 0.0342(15) 0.0282(14) 0.0041(12) 0.0037(12) 0.0093(12)
C16 0.0224(15) 0.0432(16) 0.0313(14) 0.0047(12) 0.0051(11) 0.0144(12)
C17 0.0268(15) 0.0313(14) 0.0345(15) 0.0021(11) 0.0056(12) 0.0110(12)
C18 0.0300(16) 0.0286(14) 0.0405(17) 0.0020(11) 0.0133(13) 0.0017(13)
C19 0.064(2) 0.0414(18) 0.090(3) 0.0282(17) 0.042(2) 0.0258(19)
C20 0.0298(16) 0.0311(14) 0.0369(16) 0.0055(11) 0.0085(12) 0.0100(12)
F1 0.0395(11) 0.0452(10) 0.0525(11) 0.0088(8) 0.0003(8) -0.0022(8)
F2 0.0295(10) 0.0610(11) 0.0607(12) 0.0191(8) 0.0009(8) 0.0115(9)
F3 0.0550(12) 0.0573(11) 0.0366(10) 0.0278(9) 0.0007(8) -0.0016(8)
F4 0.0413(11) 0.0630(11) 0.0412(10) 0.0298(8) -0.0030(8) 0.0059(8)
F5 0.0613(13) 0.0313(9) 0.0865(15) 0.0000(8) 0.0327(11) 0.0035(9)
F6 0.0368(11) 0.0478(10) 0.0715(13) -0.0016(8) 0.0238(9) 0.0078(9)
F7 0.0416(11) 0.0374(9) 0.0515(11) -0.0015(7) 0.0097(8) 0.0015(8)
F8 0.0291(10) 0.0523(10) 0.0527(11) 0.0030(7) 0.0112(8) 0.0055(8)
N1 0.0250(12) 0.0324(12) 0.0281(12) 0.0119(9) 0.0078(9) 0.0138(10)
N2 0.0359(14) 0.0361(13) 0.0314(12) 0.0192(10) 0.0106(10) 0.0127(10)
N3 0.0294(13) 0.0298(12) 0.0276(12) 0.0129(9) 0.0062(9) 0.0072(9)
N4 0.0261(12) 0.0329(12) 0.0277(12) 0.0058(9) 0.0066(9) 0.0104(10)
N5 0.0341(14) 0.0331(12) 0.0349(13) 0.0063(10) 0.0116(11) 0.0055(10)
N6 0.0361(15) 0.0337(13) 0.0495(15) 0.0115(10) 0.0169(12) 0.0143(11)
O1 0.0456(13) 0.0429(11) 0.0356(11) 0.0283(9) 0.0208(9) 0.0227(9)
O2 0.0391(12) 0.0358(10) 0.0352(10) 0.0214(8) 0.0112(9) 0.0101(8)
O3 0.0393(12) 0.0346(10) 0.0320(10) 0.0198(8) 0.0145(8) 0.0151(8)
O4 0.0383(12) 0.0391(11) 0.0298(10) 0.0138(8) 0.0127(8) 0.0117(8)
O5 0.0444(13) 0.0343(11) 0.0563(13) 0.0138(9) 0.0244(10) 0.0084(10)
O6 0.0424(13) 0.0426(11) 0.0393(11) 0.0204(9) 0.0160(9) 0.0187(9)

loop_
_atom_type_symbol
_atom_type_description
_atom_type_scat_dispersion_real
_atom_type_scat_dispersion_imag
_atom_type_scat_source
C C 0.0033 0.0016 'International Tables Vol C Tables 4.2.6.8 and 6.1.1.4'
H H 0.0000 0.0000 'International Tables Vol C Tables 4.2.6.8 and 6.1.1.4'
F F 0.0171 0.0103 'International Tables Vol C Tables 4.2.6.8 and 6.1.1.4'
N N 0.0061 0.0033 'International Tables Vol C Tables 4.2.6.8 and 6.1.1.4'
O O 0.0106 0.0060 'International Tables Vol C Tables 4.2.6.8 and 6.1.1.4'

loop_
_geom_angle_atom_site_label_1
_geom_angle_atom_site_label_2
_geom_angle_atom_site_label_3
_geom_angle_site_symmetry_1
_geom_angle_site_symmetry_3
_geom_angle
_geom_angle_publ_flag
C2 C1 C6 . . 119.0(2) ?
C2 C1 O3 . 2_566 120.8(2) ?
C6 C1 O3 . 2_566 120.2(2) ?
F1 C2 C3 . . 120.0(2) ?
F1 C2 C1 . . 119.8(2) ?
C3 C2 C1 . . 120.2(3) ?
F2 C3 C4 . . 119.5(2) ?
F2 C3 C2 . . 119.5(3) ?
C4 C3 C2 . . 121.0(3) ?
C3 C4 C5 . . 118.7(2) ?
C3 C4 O1 . . 121.4(2) ?
C5 C4 O1 . . 119.8(2) ?
F3 C5 C6 . . 119.0(2) ?
F3 C5 C4 . . 120.2(2) ?
C6 C5 C4 . . 120.8(2) ?
F4 C6 C5 . . 119.8(2) ?
F4 C6 C1 . . 119.9(2) ?
C5 C6 C1 . . 120.3(2) ?
N2 C7 N1 . . 128.8(2) ?
N2 C7 O1 . . 114.3(2) ?
N1 C7 O1 . . 116.9(2) ?
O2 C8 N3 . . 119.5(2) ?
O2 C8 N2 . . 113.1(2) ?
N3 C8 N2 . . 127.4(2) ?
N3 C10 N1 . . 128.4(2) ?
N3 C10 O3 . . 114.1(2) ?
N1 C10 O3 . . 117.4(2) ?
C12 C11 C16 . . 118.7(2) ?
C12 C11 O6 . 2_665 120.2(2) ?
C16 C11 O6 . 2_665 121.1(2) ?
F5 C12 C11 . . 120.0(2) ?
F5 C12 C13 . . 119.4(3) ?
C11 C12 C13 . . 120.6(2) ?
F6 C13 C14 . . 119.7(2) ?
F6 C13 C12 . . 119.7(2) ?
C14 C13 C12 . . 120.6(3) ?
C13 C14 C15 . . 118.6(2) ?
C13 C14 O4 . . 119.9(2) ?
C15 C14 O4 . . 121.4(2) ?
F7 C15 C16 . . 119.7(2) ?
F7 C15 C14 . . 119.5(2) ?
C16 C15 C14 . . 120.8(3) ?
F8 C16 C15 . . 120.1(2) ?
F8 C16 C11 . . 119.1(2) ?
C15 C16 C11 . . 120.8(3) ?
N5 C17 N4 . . 128.7(3) ?
N5 C17 O4 . . 114.0(2) ?
N4 C17 O4 . . 117.3(2) ?
O5 C18 N6 . . 119.2(3) ?
O5 C18 N5 . . 114.1(2) ?
N6 C18 N5 . . 126.7(2) ?
N6 C20 N4 . . 128.0(3) ?
N6 C20 O6 . . 114.7(2) ?
N4 C20 O6 . . 117.3(2) ?
C10 N1 C7 . . 111.6(2) ?
C7 N2 C8 . . 111.6(2) ?
C10 N3 C8 . . 112.1(2) ?
C17 N4 C20 . . 111.8(2) ?
C17 N5 C18 . . 112.2(2) ?
C20 N6 C18 . . 112.5(2) ?
C7 O1 C4 . . 116.5(2) ?
C8 O2 C9 . . 117.8(2) ?
C10 O3 C1 . 2_566 115.88(19) ?
C17 O4 C14 . . 117.4(2) ?
C18 O5 C19 . . 117.7(2) ?
C20 O6 C11 . 2_665 115.5(2) ?

loop_
_geom_bond_atom_site_label_1
_geom_bond_atom_site_label_2
_geom_bond_site_symmetry_2
_geom_bond_distance
_geom_bond_publ_flag
C1 C2 . 1.378(4) ?
C1 C6 . 1.378(4) ?
C1 O3 2_566 1.390(3) ?
C2 F1 . 1.336(3) ?
C2 C3 . 1.378(4) ?
C3 F2 . 1.341(3) ?
C3 C4 . 1.368(4) ?
C4 C5 . 1.379(4) ?
C4 O1 . 1.385(3) ?
C5 F3 . 1.344(3) ?
C5 C6 . 1.374(4) ?
C6 F4 . 1.343(3) ?
C7 N2 . 1.311(3) ?
C7 N1 . 1.333(3) ?
C7 O1 . 1.360(3) ?
C8 O2 . 1.325(3) ?
C8 N3 . 1.337(3) ?
C8 N2 . 1.341(3) ?
C9 O2 . 1.447(3) ?
C10 N3 . 1.316(3) ?
C10 N1 . 1.324(3) ?
C10 O3 . 1.358(3) ?
C11 C12 . 1.374(4) ?
C11 C16 . 1.378(4) ?
C11 O6 2_665 1.390(3) ?
C12 F5 . 1.338(3) ?
C12 C13 . 1.381(4) ?
C13 F6 . 1.340(3) ?
C13 C14 . 1.374(4) ?
C14 C15 . 1.380(4) ?
C14 O4 . 1.386(3) ?
C15 F7 . 1.344(3) ?
C15 C16 . 1.368(4) ?
C16 F8 . 1.343(3) ?
C17 N5 . 1.313(3) ?
C17 N4 . 1.321(3) ?
C17 O4 . 1.365(3) ?
C18 O5 . 1.326(3) ?
C18 N6 . 1.335(4) ?
C18 N5 . 1.336(4) ?
C19 O5 . 1.452(4) ?
C20 N6 . 1.317(3) ?
C20 N4 . 1.325(3) ?
C20 O6 . 1.361(3) ?

loop_
_geom_torsion_atom_site_label_1
_geom_torsion_atom_site_label_2
_geom_torsion_atom_site_label_3
_geom_torsion_atom_site_label_4
_geom_torsion_site_symmetry_1
_geom_torsion_site_symmetry_2
_geom_torsion_site_symmetry_3
_geom_torsion_site_symmetry_4
_geom_torsion
_geom_torsion_publ_flag
C6 C1 C2 F1 . . . . -176.9(2) ?
O3 C1 C2 F1 2_566 . . . 4.7(4) ?
C6 C1 C2 C3 . . . . 0.2(4) ?
O3 C1 C2 C3 2_566 . . . -178.1(2) ?
F1 C2 C3 F2 . . . . -1.2(4) ?
C1 C2 C3 F2 . . . . -178.3(2) ?
F1 C2 C3 C4 . . . . 177.2(2) ?
C1 C2 C3 C4 . . . . 0.0(4) ?
F2 C3 C4 C5 . . . . 178.1(2) ?
C2 C3 C4 C5 . . . . -0.2(4) ?
F2 C3 C4 O1 . . . . -5.4(4) ?
C2 C3 C4 O1 . . . . 176.3(2) ?
C3 C4 C5 F3 . . . . -179.5(2) ?
O1 C4 C5 F3 . . . . 4.0(4) ?
C3 C4 C5 C6 . . . . 0.1(4) ?
O1 C4 C5 C6 . . . . -176.4(2) ?
F3 C5 C6 F4 . . . . 0.9(4) ?
C4 C5 C6 F4 . . . . -178.6(2) ?
F3 C5 C6 C1 . . . . 179.8(2) ?
C4 C5 C6 C1 . . . . 0.2(4) ?
C2 C1 C6 F4 . . . . 178.5(2) ?
O3 C1 C6 F4 2_566 . . . -3.2(4) ?
C2 C1 C6 C5 . . . . -0.4(4) ?
O3 C1 C6 C5 2_566 . . . 178.0(2) ?
C16 C11 C12 F5 . . . . 177.6(3) ?
O6 C11 C12 F5 2_665 . . . -2.1(4) ?
C16 C11 C12 C13 . . . . -0.1(4) ?
O6 C11 C12 C13 2_665 . . . -179.8(3) ?
F5 C12 C13 F6 . . . . 0.3(4) ?
C11 C12 C13 F6 . . . . 178.1(3) ?
F5 C12 C13 C14 . . . . -178.3(3) ?
C11 C12 C13 C14 . . . . -0.5(4) ?
F6 C13 C14 C15 . . . . -178.2(2) ?
C12 C13 C14 C15 . . . . 0.4(4) ?
F6 C13 C14 O4 . . . . 6.5(4) ?
C12 C13 C14 O4 . . . . -174.9(3) ?
C13 C14 C15 F7 . . . . 178.3(2) ?
O4 C14 C15 F7 . . . . -6.5(4) ?
C13 C14 C15 C16 . . . . 0.3(4) ?
O4 C14 C15 C16 . . . . 175.5(2) ?
F7 C15 C16 F8 . . . . -0.5(4) ?
C14 C15 C16 F8 . . . . 177.5(2) ?
F7 C15 C16 C11 . . . . -179.0(2) ?
C14 C15 C16 C11 . . . . -1.0(4) ?
C12 C11 C16 F8 . . . . -177.7(2) ?
O6 C11 C16 F8 2_665 . . . 2.0(4) ?
C12 C11 C16 C15 . . . . 0.9(4) ?
O6 C11 C16 C15 2_665 . . . -179.4(2) ?
N3 C10 N1 C7 . . . . -0.5(4) ?
O3 C10 N1 C7 . . . . 178.7(2) ?
N2 C7 N1 C10 . . . . 0.7(4) ?
O1 C7 N1 C10 . . . . -179.0(2) ?
N1 C7 N2 C8 . . . . -0.8(4) ?
O1 C7 N2 C8 . . . . 178.9(2) ?
O2 C8 N2 C7 . . . . -178.1(2) ?
N3 C8 N2 C7 . . . . 0.8(4) ?
N1 C10 N3 C8 . . . . 0.6(4) ?
O3 C10 N3 C8 . . . . -178.7(2) ?
O2 C8 N3 C10 . . . . 178.2(2) ?
N2 C8 N3 C10 . . . . -0.7(4) ?
N5 C17 N4 C20 . . . . -1.4(4) ?
O4 C17 N4 C20 . . . . 177.6(2) ?
N6 C20 N4 C17 . . . . 0.0(4) ?
O6 C20 N4 C17 . . . . -179.1(2) ?
N4 C17 N5 C18 . . . . 0.9(4) ?
O4 C17 N5 C18 . . . . -178.1(2) ?
O5 C18 N5 C17 . . . . -179.2(2) ?
N6 C18 N5 C17 . . . . 1.0(4) ?
N4 C20 N6 C18 . . . . 1.5(4) ?
O6 C20 N6 C18 . . . . -179.3(2) ?
O5 C18 N6 C20 . . . . 178.2(2) ?
N5 C18 N6 C20 . . . . -2.1(4) ?
N2 C7 O1 C4 . . . . -178.1(2) ?
N1 C7 O1 C4 . . . . 1.6(4) ?
C3 C4 O1 C7 . . . . 79.5(3) ?
C5 C4 O1 C7 . . . . -104.1(3) ?
N3 C8 O2 C9 . . . . -3.4(4) ?
N2 C8 O2 C9 . . . . 175.6(2) ?
N3 C10 O3 C1 . . . 2_566 178.0(2) ?
N1 C10 O3 C1 . . . 2_566 -1.3(3) ?
N5 C17 O4 C14 . . . . 179.3(2) ?
N4 C17 O4 C14 . . . . 0.2(3) ?
C13 C14 O4 C17 . . . . -108.6(3) ?
C15 C14 O4 C17 . . . . 76.3(3) ?
N6 C18 O5 C19 . . . . 3.3(4) ?
N5 C18 O5 C19 . . . . -176.5(3) ?
N6 C20 O6 C11 . . . 2_665 -178.2(2) ?
N4 C20 O6 C11 . . . 2_665 1.0(3) ?
